data_2108269
loop_
_publ_author_name
'Shukla, Rahul'
'Singh, Paramveer'
'Panini, Piyush'
'Chopra, Deepak'

_publ_section_title
;
 Similarities and differences in the crystal packing of
 halogen-substituted indole derivatives
;
_journal_coeditor_code AW5010SUP1
_journal_issue 4
_journal_name_full 'Acta Crystallographica Section B'
_journal_page_first
;
;
_journal_paper_doi 10.1107/S2052520618008090
_journal_volume 74
_journal_year 2018
_chemical_formula_moiety 'C13 H14 F N'
_chemical_formula_sum 'C13 H14 F N'
_chemical_formula_weight 203.25
_chemical_name_systematic
; 
 ? 
;
_space_group_IT_number 14
_symmetry_cell_setting monoclinic
_symmetry_Int_Tables_number 14
_symmetry_space_group_name_Hall '-P 2yn'
_symmetry_space_group_name_H-M 'P 1 21/n 1'
_atom_sites_solution_hydrogens geom
_atom_sites_solution_primary direct
_atom_sites_solution_secondary difmap
_audit_creation_method SHELXL-97
_cell_angle_alpha 90.00
_cell_angle_beta 101.926(3)
_cell_angle_gamma 90.00
_cell_formula_units_Z 8
_cell_length_a 9.8202(6)
_cell_length_b 22.0098(16)
_cell_length_c 9.8725(7)
_cell_measurement_reflns_used 9834
_cell_measurement_temperature 100(2)
_cell_measurement_theta_max 30.53
_cell_measurement_theta_min 2.66
_cell_volume 2087.8(2)
_computing_structure_refinement 'SHELXL-97 (Sheldrick, 1997)'
_computing_structure_solution 'SHELXS-97 (Sheldrick, 1990)'
_diffrn_ambient_temperature 100(2)
_diffrn_measured_fraction_theta_full 0.996
_diffrn_measured_fraction_theta_max 0.996
_diffrn_measurement_device_type 'Bruker APEX-II CCD'
_diffrn_measurement_method '\f and \w scans'
_diffrn_radiation_monochromator graphite
_diffrn_radiation_source 'fine-focus sealed tube'
_diffrn_radiation_type MoK\a
_diffrn_radiation_wavelength 0.71073
_diffrn_reflns_av_R_equivalents 0.0396
_diffrn_reflns_av_sigmaI/netI 0.0287
_diffrn_reflns_limit_h_max 14
_diffrn_reflns_limit_h_min -14
_diffrn_reflns_limit_k_max 31
_diffrn_reflns_limit_k_min -31
_diffrn_reflns_limit_l_max 14
_diffrn_reflns_limit_l_min -14
_diffrn_reflns_number 37051
_diffrn_reflns_theta_full 30.58
_diffrn_reflns_theta_max 30.58
_diffrn_reflns_theta_min 2.30
_exptl_absorpt_coefficient_mu 0.088
_exptl_absorpt_correction_T_max 0.9844
_exptl_absorpt_correction_T_min 0.9674
_exptl_absorpt_correction_type multi-scan
_exptl_absorpt_process_details SADABS
_exptl_crystal_colour colourless
_exptl_crystal_density_diffrn 1.293
_exptl_crystal_density_method 'not measured'
_exptl_crystal_description Plate
_exptl_crystal_F_000 864
_exptl_crystal_size_max 0.38
_exptl_crystal_size_mid 0.23
_exptl_crystal_size_min 0.18
_refine_diff_density_max 0.456
_refine_diff_density_min -0.285
_refine_diff_density_rms 0.054
_refine_ls_extinction_method none
_refine_ls_goodness_of_fit_ref 1.042
_refine_ls_hydrogen_treatment constr
_refine_ls_matrix_type full
_refine_ls_number_parameters 271
_refine_ls_number_reflns 6387
_refine_ls_number_restraints 0
_refine_ls_restrained_S_all 1.042
_refine_ls_R_factor_all 0.0571
_refine_ls_R_factor_gt 0.0463
_refine_ls_shift/su_max 0.000
_refine_ls_shift/su_mean 0.000
_refine_ls_structure_factor_coef Fsqd
_refine_ls_weighting_details 'calc w=1/[\s^2^(Fo^2^)+(0.0675P)^2^+0.6030P] where P=(Fo^2^+2Fc^2^)/3'
_refine_ls_weighting_scheme calc
_refine_ls_wR_factor_gt 0.1190
_refine_ls_wR_factor_ref 0.1265
_reflns_number_gt 5327
_reflns_number_total 6387
_reflns_threshold_expression >2sigma(I)
_cod_data_source_file aw5010sup1.cif
_cod_data_source_block HpF4
_cod_depositor_comments
;
The following automatic conversions were performed:

'_symmetry_cell_setting' value 'Monoclinic' changed to 'monoclinic'
according to
/home/data/users/saulius/crontab/automatic-downloads/rss-feeds/IUCr/lib/dictionaries/cif_core.dic
dictionary named 'cif_core.dic' version 2.4.2 from 2011-04-26.

Automatic conversion script
Id: cif_fix_values 4973 2017-02-22 13:04:09Z antanas 
;
_cod_original_sg_symbol_H-M 'P 21/n'
_cod_database_code 2108269

loop_
_symmetry_equiv_pos_as_xyz
'x, y, z'
'-x+1/2, y+1/2, -z+1/2'
'-x, -y, -z'
'x-1/2, -y-1/2, z-1/2'

loop_
_atom_site_label
_atom_site_type_symbol
_atom_site_fract_x
_atom_site_fract_y
_atom_site_fract_z
_atom_site_U_iso_or_equiv
_atom_site_adp_type
_atom_site_occupancy
_atom_site_symmetry_multiplicity
_atom_site_calc_flag
_atom_site_refinement_flags
F2 F 0.57950(9) -0.19745(3) 0.13961(8) 0.0360(2) Uani 1 1 d .
F1 F 0.67913(8) 0.10483(3) 0.60587(8) 0.03093(18) Uani 1 1 d .
N2 N 0.94130(9) -0.01375(4) 0.32141(9) 0.01817(18) Uani 1 1 d .
H2 H 1.0320 -0.0117 0.3515 0.022 Uiso 1 1 calc R
N1 N 0.82442(9) -0.09860(4) 0.91375(9) 0.01812(18) Uani 1 1 d .
H1 H 0.8586 -0.1055 1.0020 0.022 Uiso 1 1 calc R
C1 C 0.79655(10) -0.04228(5) 0.85450(10) 0.01598(19) Uani 1 1 d .
C2 C 0.80980(11) 0.01527(5) 0.91390(11) 0.0205(2) Uani 1 1 d .
H2A H 0.8452 0.0206 1.0102 0.025 Uiso 1 1 calc R
C3 C 0.76955(12) 0.06450(5) 0.82762(12) 0.0223(2) Uani 1 1 d .
H3 H 0.7764 0.1046 0.8642 0.027 Uiso 1 1 calc R
C4 C 0.71879(11) 0.05488(5) 0.68653(12) 0.0208(2) Uani 1 1 d .
C5 C 0.70590(10) -0.00113(5) 0.62426(11) 0.0187(2) Uani 1 1 d .
H5 H 0.6719 -0.0056 0.5274 0.022 Uiso 1 1 calc R
C6 C 0.74542(10) -0.05168(5) 0.71079(10) 0.01545(18) Uani 1 1 d .
C7 C 0.74262(10) -0.11576(5) 0.68689(10) 0.01707(19) Uani 1 1 d .
C8 C 0.79030(10) -0.14284(5) 0.81279(10) 0.01708(19) Uani 1 1 d .
C9 C 0.81055(12) -0.20850(5) 0.84872(12) 0.0219(2) Uani 1 1 d .
H9A H 0.8275 -0.2128 0.9507 0.026 Uiso 1 1 calc R
H9B H 0.8948 -0.2230 0.8183 0.026 Uiso 1 1 calc R
C10 C 0.68803(12) -0.24920(5) 0.78432(13) 0.0246(2) Uani 1 1 d .
H10A H 0.6023 -0.2325 0.8080 0.030 Uiso 1 1 calc R
H10B H 0.7034 -0.2900 0.8267 0.030 Uiso 1 1 calc R
C11 C 0.66430(13) -0.25601(5) 0.62703(13) 0.0268(2) Uani 1 1 d .
H11A H 0.7543 -0.2665 0.6027 0.032 Uiso 1 1 calc R
H11B H 0.6005 -0.2907 0.5991 0.032 Uiso 1 1 calc R
C12 C 0.60448(12) -0.20062(5) 0.54205(12) 0.0244(2) Uani 1 1 d .
H12A H 0.5752 -0.2132 0.4440 0.029 Uiso 1 1 calc R
H12B H 0.5201 -0.1872 0.5739 0.029 Uiso 1 1 calc R
C13 C 0.70253(13) -0.14648(5) 0.54905(11) 0.0256(2) Uani 1 1 d .
H13A H 0.7886 -0.1604 0.5211 0.031 Uiso 1 1 calc R
H13B H 0.6580 -0.1160 0.4802 0.031 Uiso 1 1 calc R
C14 C 0.86793(10) -0.06571(5) 0.27752(10) 0.01663(19) Uani 1 1 d .
C15 C 0.91322(12) -0.12547(5) 0.26972(11) 0.0208(2) Uani 1 1 d .
H15 H 1.0090 -0.1357 0.2959 0.025 Uiso 1 1 calc R
C16 C 0.81346(13) -0.16937(5) 0.22244(11) 0.0242(2) Uani 1 1 d .
H16 H 0.8399 -0.2106 0.2157 0.029 Uiso 1 1 calc R
C17 C 0.67383(13) -0.15243(5) 0.18490(11) 0.0238(2) Uani 1 1 d .
C18 C 0.62600(11) -0.09432(5) 0.19094(11) 0.0203(2) Uani 1 1 d .
H18 H 0.5298 -0.0849 0.1642 0.024 Uiso 1 1 calc R
C19 C 0.72560(10) -0.04908(4) 0.23843(10) 0.01553(18) Uani 1 1 d .
C20 C 0.71688(10) 0.01496(5) 0.25987(10) 0.01551(18) Uani 1 1 d .
C21 C 0.85031(10) 0.03480(5) 0.31092(10) 0.01642(19) Uani 1 1 d .
C22 C 0.90088(11) 0.09712(5) 0.35317(12) 0.0219(2) Uani 1 1 d .
H22A H 1.0039 0.0968 0.3759 0.026 Uiso 1 1 calc R
H22B H 0.8683 0.1085 0.4382 0.026 Uiso 1 1 calc R
C23 C 0.85192(13) 0.14538(5) 0.24235(13) 0.0265(2) Uani 1 1 d .
H23A H 0.8759 0.1317 0.1546 0.032 Uiso 1 1 calc R
H23B H 0.9040 0.1834 0.2706 0.032 Uiso 1 1 calc R
C24 C 0.69607(13) 0.15948(5) 0.21512(13) 0.0272(2) Uani 1 1 d .
H24A H 0.6712 0.1694 0.3048 0.033 Uiso 1 1 calc R
H24B H 0.6792 0.1964 0.1567 0.033 Uiso 1 1 calc R
C25 C 0.59730(12) 0.10983(5) 0.14549(12) 0.0240(2) Uani 1 1 d .
H25A H 0.6270 0.0972 0.0598 0.029 Uiso 1 1 calc R
H25B H 0.5029 0.1275 0.1178 0.029 Uiso 1 1 calc R
C26 C 0.58811(10) 0.05328(5) 0.23277(11) 0.0206(2) Uani 1 1 d .
H26A H 0.5678 0.0661 0.3226 0.025 Uiso 1 1 calc R
H26B H 0.5091 0.0281 0.1851 0.025 Uiso 1 1 calc R

loop_
_atom_site_aniso_label
_atom_site_aniso_U_11
_atom_site_aniso_U_22
_atom_site_aniso_U_33
_atom_site_aniso_U_23
_atom_site_aniso_U_13
_atom_site_aniso_U_12
F2 0.0468(5) 0.0233(4) 0.0352(4) -0.0031(3) 0.0019(3) -0.0165(3)
F1 0.0370(4) 0.0194(3) 0.0365(4) 0.0105(3) 0.0078(3) 0.0032(3)
N2 0.0120(4) 0.0201(4) 0.0216(4) -0.0018(3) 0.0016(3) 0.0006(3)
N1 0.0217(4) 0.0191(4) 0.0129(4) 0.0009(3) 0.0021(3) 0.0005(3)
C1 0.0153(4) 0.0179(4) 0.0154(4) 0.0006(3) 0.0048(3) -0.0003(3)
C2 0.0227(5) 0.0215(5) 0.0189(5) -0.0031(4) 0.0078(4) -0.0020(4)
C3 0.0251(5) 0.0171(5) 0.0274(5) -0.0024(4) 0.0117(4) -0.0007(4)
C4 0.0194(5) 0.0181(5) 0.0263(5) 0.0066(4) 0.0081(4) 0.0012(4)
C5 0.0165(4) 0.0215(5) 0.0181(4) 0.0040(4) 0.0031(3) -0.0025(3)
C6 0.0131(4) 0.0175(4) 0.0163(4) 0.0008(3) 0.0042(3) -0.0022(3)
C7 0.0181(4) 0.0173(4) 0.0161(4) -0.0002(3) 0.0040(3) -0.0041(3)
C8 0.0175(4) 0.0168(4) 0.0171(4) -0.0008(4) 0.0041(3) -0.0012(3)
C9 0.0247(5) 0.0179(5) 0.0222(5) 0.0030(4) 0.0027(4) 0.0021(4)
C10 0.0271(5) 0.0162(5) 0.0311(6) 0.0037(4) 0.0072(4) -0.0021(4)
C11 0.0292(6) 0.0183(5) 0.0318(6) -0.0038(4) 0.0037(5) -0.0035(4)
C12 0.0263(5) 0.0217(5) 0.0238(5) -0.0025(4) 0.0019(4) -0.0075(4)
C13 0.0346(6) 0.0253(5) 0.0169(5) -0.0030(4) 0.0054(4) -0.0128(4)
C14 0.0180(4) 0.0172(4) 0.0149(4) 0.0007(3) 0.0038(3) 0.0002(3)
C15 0.0262(5) 0.0202(5) 0.0164(4) 0.0026(4) 0.0054(4) 0.0055(4)
C16 0.0396(6) 0.0162(5) 0.0176(5) 0.0021(4) 0.0074(4) 0.0014(4)
C17 0.0345(6) 0.0193(5) 0.0170(5) -0.0005(4) 0.0043(4) -0.0101(4)
C18 0.0210(5) 0.0230(5) 0.0163(4) -0.0002(4) 0.0025(4) -0.0056(4)
C19 0.0160(4) 0.0177(4) 0.0128(4) 0.0009(3) 0.0029(3) -0.0006(3)
C20 0.0139(4) 0.0179(4) 0.0148(4) -0.0003(3) 0.0030(3) 0.0002(3)
C21 0.0149(4) 0.0181(4) 0.0166(4) -0.0020(3) 0.0040(3) 0.0001(3)
C22 0.0187(5) 0.0214(5) 0.0255(5) -0.0070(4) 0.0043(4) -0.0037(4)
C23 0.0312(6) 0.0178(5) 0.0337(6) -0.0027(4) 0.0142(5) -0.0035(4)
C24 0.0341(6) 0.0194(5) 0.0301(6) 0.0003(4) 0.0112(5) 0.0059(4)
C25 0.0248(5) 0.0255(5) 0.0212(5) 0.0008(4) 0.0034(4) 0.0093(4)
C26 0.0145(4) 0.0238(5) 0.0233(5) -0.0011(4) 0.0031(4) 0.0032(4)

loop_
_atom_type_symbol
_atom_type_description
_atom_type_scat_dispersion_real
_atom_type_scat_dispersion_imag
_atom_type_scat_source
C C 0.0033 0.0016 'International Tables Vol C Tables 4.2.6.8 and 6.1.1.4'
H H 0.0000 0.0000 'International Tables Vol C Tables 4.2.6.8 and 6.1.1.4'
N N 0.0061 0.0033 'International Tables Vol C Tables 4.2.6.8 and 6.1.1.4'
F F 0.0171 0.0103 'International Tables Vol C Tables 4.2.6.8 and 6.1.1.4'

loop_
_geom_angle_atom_site_label_1
_geom_angle_atom_site_label_2
_geom_angle_atom_site_label_3
_geom_angle
C14 N2 C21 109.34(8)
C14 N2 H2 125.3
C21 N2 H2 125.3
C1 N1 C8 109.32(8)
C1 N1 H1 125.3
C8 N1 H1 125.3
N1 C1 C2 130.48(9)
N1 C1 C6 107.00(9)
C2 C1 C6 122.51(9)
C3 C2 C1 117.61(10)
C3 C2 H2A 121.2
C1 C2 H2A 121.2
C2 C3 C4 119.54(10)
C2 C3 H3 120.2
C4 C3 H3 120.2
F1 C4 C5 118.24(10)
F1 C4 C3 117.37(10)
C5 C4 C3 124.39(10)
C4 C5 C6 116.74(9)
C4 C5 H5 121.6
C6 C5 H5 121.6
C5 C6 C1 119.20(9)
C5 C6 C7 133.34(9)
C1 C6 C7 107.44(9)
C8 C7 C6 106.74(9)
C8 C7 C13 127.17(10)
C6 C7 C13 126.01(9)
C7 C8 N1 109.49(9)
C7 C8 C9 129.84(10)
N1 C8 C9 120.65(9)
C8 C9 C10 114.46(9)
C8 C9 H9A 108.6
C10 C9 H9A 108.6
C8 C9 H9B 108.6
C10 C9 H9B 108.6
H9A C9 H9B 107.6
C9 C10 C11 114.92(10)
C9 C10 H10A 108.5
C11 C10 H10A 108.5
C9 C10 H10B 108.5
C11 C10 H10B 108.5
H10A C10 H10B 107.5
C12 C11 C10 116.12(10)
C12 C11 H11A 108.3
C10 C11 H11A 108.3
C12 C11 H11B 108.3
C10 C11 H11B 108.3
H11A C11 H11B 107.4
C13 C12 C11 115.57(10)
C13 C12 H12A 108.4
C11 C12 H12A 108.4
C13 C12 H12B 108.4
C11 C12 H12B 108.4
H12A C12 H12B 107.4
C7 C13 C12 116.04(9)
C7 C13 H13A 108.3
C12 C13 H13A 108.3
C7 C13 H13B 108.3
C12 C13 H13B 108.3
H13A C13 H13B 107.4
N2 C14 C15 130.53(10)
N2 C14 C19 107.11(9)
C15 C14 C19 122.37(9)
C16 C15 C14 117.66(10)
C16 C15 H15 121.2
C14 C15 H15 121.2
C15 C16 C17 119.38(10)
C15 C16 H16 120.3
C17 C16 H16 120.3
F2 C17 C18 118.45(11)
F2 C17 C16 117.11(10)
C18 C17 C16 124.44(10)
C17 C18 C19 117.07(10)
C17 C18 H18 121.5
C19 C18 H18 121.5
C18 C19 C14 119.08(9)
C18 C19 C20 133.48(9)
C14 C19 C20 107.43(8)
C21 C20 C19 106.60(9)
C21 C20 C26 126.33(9)
C19 C20 C26 127.07(9)
C20 C21 N2 109.52(9)
C20 C21 C22 129.28(9)
N2 C21 C22 121.20(9)
C21 C22 C23 113.71(9)
C21 C22 H22A 108.8
C23 C22 H22A 108.8
C21 C22 H22B 108.8
C23 C22 H22B 108.8
H22A C22 H22B 107.7
C22 C23 C24 114.94(9)
C22 C23 H23A 108.5
C24 C23 H23A 108.5
C22 C23 H23B 108.5
C24 C23 H23B 108.5
H23A C23 H23B 107.5
C25 C24 C23 116.95(9)
C25 C24 H24A 108.1
C23 C24 H24A 108.1
C25 C24 H24B 108.1
C23 C24 H24B 108.1
H24A C24 H24B 107.3
C24 C25 C26 115.81(9)
C24 C25 H25A 108.3
C26 C25 H25A 108.3
C24 C25 H25B 108.3
C26 C25 H25B 108.3
H25A C25 H25B 107.4
C20 C26 C25 114.44(9)
C20 C26 H26A 108.7
C25 C26 H26A 108.7
C20 C26 H26B 108.7
C25 C26 H26B 108.7
H26A C26 H26B 107.6

loop_
_geom_bond_atom_site_label_1
_geom_bond_atom_site_label_2
_geom_bond_distance
F2 C17 1.3669(12)
F1 C4 1.3661(12)
N2 C14 1.3732(13)
N2 C21 1.3831(13)
N2 H2 0.8800
N1 C1 1.3739(13)
N1 C8 1.3841(13)
N1 H1 0.8800
C1 C2 1.3906(14)
C1 C6 1.4189(13)
C2 C3 1.3846(15)
C2 H2A 0.9500
C3 C4 1.3952(16)
C3 H3 0.9500
C4 C5 1.3717(15)
C5 C6 1.4076(14)
C5 H5 0.9500
C6 C7 1.4293(14)
C7 C8 1.3708(14)
C7 C13 1.4974(14)
C8 C9 1.4914(15)
C9 C10 1.5291(16)
C9 H9A 0.9900
C9 H9B 0.9900
C10 C11 1.5292(17)
C10 H10A 0.9900
C10 H10B 0.9900
C11 C12 1.5270(17)
C11 H11A 0.9900
C11 H11B 0.9900
C12 C13 1.5246(15)
C12 H12A 0.9900
C12 H12B 0.9900
C13 H13A 0.9900
C13 H13B 0.9900
C14 C15 1.3956(14)
C14 C19 1.4190(13)
C15 C16 1.3865(16)
C15 H15 0.9500
C16 C17 1.3951(17)
C16 H16 0.9500
C17 C18 1.3682(16)
C18 C19 1.4065(14)
C18 H18 0.9500
C19 C20 1.4304(14)
C20 C21 1.3743(13)
C20 C26 1.4975(14)
C21 C22 1.4888(14)
C22 C23 1.5294(17)
C22 H22A 0.9900
C22 H22B 0.9900
C23 C24 1.5300(17)
C23 H23A 0.9900
C23 H23B 0.9900
C24 C25 1.5270(17)
C24 H24A 0.9900
C24 H24B 0.9900
C25 C26 1.5271(16)
C25 H25A 0.9900
C25 H25B 0.9900
C26 H26A 0.9900
C26 H26B 0.9900

loop_
_geom_torsion_atom_site_label_1
_geom_torsion_atom_site_label_2
_geom_torsion_atom_site_label_3
_geom_torsion_atom_site_label_4
_geom_torsion
C8 N1 C1 C2 178.00(10)
C8 N1 C1 C6 -1.04(11)
N1 C1 C2 C3 -178.24(10)
C6 C1 C2 C3 0.68(15)
C1 C2 C3 C4 -0.37(16)
C2 C3 C4 F1 179.37(9)
C2 C3 C4 C5 -0.42(17)
F1 C4 C5 C6 -178.92(9)
C3 C4 C5 C6 0.87(16)
C4 C5 C6 C1 -0.54(14)
C4 C5 C6 C7 177.33(10)
N1 C1 C6 C5 178.92(9)
C2 C1 C6 C5 -0.21(15)
N1 C1 C6 C7 0.55(11)
C2 C1 C6 C7 -178.59(9)
C5 C6 C7 C8 -177.90(11)
C1 C6 C7 C8 0.15(11)
C5 C6 C7 C13 5.15(18)
C1 C6 C7 C13 -176.80(10)
C6 C7 C8 N1 -0.79(11)
C13 C7 C8 N1 176.12(10)
C6 C7 C8 C9 -179.32(10)
C13 C7 C8 C9 -2.42(18)
C1 N1 C8 C7 1.16(12)
C1 N1 C8 C9 179.85(9)
C7 C8 C9 C10 -46.68(16)
N1 C8 C9 C10 134.93(10)
C8 C9 C10 C11 68.26(13)
C9 C10 C11 C12 -72.52(13)
C10 C11 C12 C13 70.16(14)
C8 C7 C13 C12 48.99(16)
C6 C7 C13 C12 -134.68(11)
C11 C12 C13 C7 -66.18(14)
C21 N2 C14 C15 -179.57(11)
C21 N2 C14 C19 -0.16(11)
N2 C14 C15 C16 179.00(10)
C19 C14 C15 C16 -0.34(15)
C14 C15 C16 C17 0.06(15)
C15 C16 C17 F2 -179.68(9)
C15 C16 C17 C18 0.11(17)
F2 C17 C18 C19 179.78(9)
C16 C17 C18 C19 0.00(16)
C17 C18 C19 C14 -0.26(15)
C17 C18 C19 C20 -179.46(11)
N2 C14 C19 C18 -179.03(9)
C15 C14 C19 C18 0.45(15)
N2 C14 C19 C20 0.36(11)
C15 C14 C19 C20 179.83(9)
C18 C19 C20 C21 178.83(11)
C14 C19 C20 C21 -0.43(11)
C18 C19 C20 C26 -0.99(18)
C14 C19 C20 C26 179.75(9)
C19 C20 C21 N2 0.34(11)
C26 C20 C21 N2 -179.84(9)
C19 C20 C21 C22 -178.98(10)
C26 C20 C21 C22 0.84(18)
C14 N2 C21 C20 -0.12(12)
C14 N2 C21 C22 179.26(9)
C20 C21 C22 C23 -52.53(15)
N2 C21 C22 C23 128.23(10)
C21 C22 C23 C24 69.14(13)
C22 C23 C24 C25 -69.01(14)
C23 C24 C25 C26 68.96(14)
C21 C20 C26 C25 51.13(14)
C19 C20 C26 C25 -129.08(11)
C24 C25 C26 C20 -69.14(12)

_cod_database_fobs_code 2108269
